data_1506139
loop_
_publ_author_name
'Magnus, Philip'
'Padilla, Angela I.'

_publ_section_title
;
 Proposed biogenetic origin of secu'amamine A from allosecurinine: a model
 study to support the intermediacy of the putative aziridinium ion.
;
_journal_issue 16
_journal_name_full 'Organic letters'
_journal_page_first 3569
_journal_page_last 3571
_journal_paper_doi 10.1021/ol061391a
_journal_volume 8
_journal_year 2006
_chemical_formula_sum 'C15 H18 N2 O4'
_chemical_formula_weight 290.31
_chemical_name_systematic
; 
 ? 
;
_space_group_IT_number 5
_symmetry_cell_setting monoclinic
_symmetry_space_group_name_Hall 'C 2y'
_symmetry_space_group_name_H-M 'C 1 2 1'
_atom_sites_solution_hydrogens geom
_atom_sites_solution_primary direct
_atom_sites_solution_secondary difmap
_audit_creation_method SHELXL-97
_cell_angle_alpha 90.00
_cell_angle_beta 98.390(3)
_cell_angle_gamma 90.00
_cell_formula_units_Z 8
_cell_length_a 12.0635(6)
_cell_length_b 9.7402(6)
_cell_length_c 25.188(2)
_cell_measurement_temperature 153(2)
_cell_volume 2927.9(3)
_computing_cell_refinement 'Collect software, Nonius B.V. 1998'
_computing_data_collection 'Collect software, Nonius B.V. 1998'
_computing_data_reduction
;
DENZO and Scalepack (Otwinoski and Minor, 1997)
;
_computing_molecular_graphics 'XP SHELXTL/PC, Siemens Analytical'
_computing_structure_refinement 'XL SHELXTL/PC, Siemens Analytical'
_computing_structure_solution
;

SIR97 - Altomare A., Burla M.C., Camalli M., Cascarano G.L., Giacovazzo C., 
Guagliardi A., Moliterni A.G.G., Polidori G.,Spagna R.
;
_diffrn_ambient_temperature 153(2)
_diffrn_measured_fraction_theta_full 0.989
_diffrn_measured_fraction_theta_max 0.989
_diffrn_measurement_device_type 'Nonius Kappa CCD'
_diffrn_measurement_method \w-scans
_diffrn_radiation_monochromator graphite
_diffrn_radiation_source 'fine-focus sealed tube'
_diffrn_radiation_type MoK\a
_diffrn_radiation_wavelength 0.71073
_diffrn_reflns_av_R_equivalents 0.0883
_diffrn_reflns_av_sigmaI/netI 0.1323
_diffrn_reflns_limit_h_max 14
_diffrn_reflns_limit_h_min -14
_diffrn_reflns_limit_k_max 11
_diffrn_reflns_limit_k_min -11
_diffrn_reflns_limit_l_max 29
_diffrn_reflns_limit_l_min -29
_diffrn_reflns_number 4946
_diffrn_reflns_theta_full 25.00
_diffrn_reflns_theta_max 25.00
_diffrn_reflns_theta_min 3.02
_exptl_absorpt_coefficient_mu 0.096
_exptl_absorpt_correction_type none
_exptl_crystal_colour yellow
_exptl_crystal_density_diffrn 1.317
_exptl_crystal_density_method 'not measured'
_exptl_crystal_description plates
_exptl_crystal_F_000 1232
_exptl_crystal_size_max 0.42
_exptl_crystal_size_mid 0.36
_exptl_crystal_size_min 0.10
_refine_diff_density_max 0.415
_refine_diff_density_min -0.369
_refine_diff_density_rms 0.093
_refine_ls_abs_structure_details 'Flack H D (1983), Acta Cryst. A39, 876-881'
_refine_ls_extinction_coef 0.0063(12)
_refine_ls_extinction_expression Fc^*^=kFc[1+0.001xFc^2^\l^3^/sin(2\q)]^-1/4^
_refine_ls_extinction_method SHELXL
_refine_ls_goodness_of_fit_ref 2.134
_refine_ls_hydrogen_treatment constr
_refine_ls_matrix_type full
_refine_ls_number_parameters 380
_refine_ls_number_reflns 2717
_refine_ls_number_restraints 1
_refine_ls_restrained_S_all 2.133
_refine_ls_R_factor_all 0.1934
_refine_ls_R_factor_gt 0.1119
_refine_ls_shift/su_max 0.007
_refine_ls_shift/su_mean 0.002
_refine_ls_structure_factor_coef Fsqd
_refine_ls_weighting_details 'calc w=1/[\s^2^(Fo^2^)+(0.02P)^2^] where P=(Fo^2^+2Fc^2^)/3'
_refine_ls_weighting_scheme calc
_refine_ls_wR_factor_gt 0.1899
_refine_ls_wR_factor_ref 0.2003
_reflns_number_gt 1509
_reflns_number_total 2717
_reflns_threshold_expression >2sigma(I)
_cod_data_source_file ol061391asi20060620_035519.cif
_cod_data_source_block ap194
_cod_depositor_comments
;
The following automatic conversions were performed:

'_symmetry_cell_setting' value 'Monoclinic' changed to 'monoclinic'
according to /home/saulius/struct/CIF-dictionaries/cif_core.dic
dictionary named 'cif_core.dic' version 2.4.1 from 2010-06-29.

Automatic conversion script
Id: cif_fix_values 1715 2011-07-08 13:25:40Z adriana 
;
_cod_original_sg_symbol_H-M C2
_cod_database_code 1506139

loop_
_symmetry_equiv_pos_as_xyz
'x, y, z'
'-x, y, -z'
'x+1/2, y+1/2, z'
'-x+1/2, y+1/2, -z'

loop_
_atom_site_label
_atom_site_type_symbol
_atom_site_fract_x
_atom_site_fract_y
_atom_site_fract_z
_atom_site_U_iso_or_equiv
_atom_site_adp_type
_atom_site_occupancy
_atom_site_symmetry_multiplicity
_atom_site_calc_flag
_atom_site_refinement_flags
N1 N 0.7274(8) 0.5640(9) 0.1622(4) 0.048(3) Uani 1 1 d .
C2 C 0.6472(10) 0.6691(14) 0.1714(4) 0.056(4) Uani 1 1 d .
H2A H 0.6836 0.7563 0.1781 0.067 Uiso 1 1 d R
H2B H 0.6138 0.6441 0.2024 0.067 Uiso 1 1 d R
C3 C 0.5618(9) 0.6789(15) 0.1228(5) 0.065(4) Uani 1 1 d .
H3A H 0.5105 0.7518 0.1275 0.077 Uiso 1 1 d R
H3B H 0.5204 0.5945 0.1185 0.077 Uiso 1 1 d R
C4 C 0.6136(9) 0.7004(15) 0.0720(4) 0.062(4) Uani 1 1 d .
H4A H 0.6486 0.7891 0.0747 0.075 Uiso 1 1 d R
H4B H 0.5577 0.6996 0.0407 0.075 Uiso 1 1 d R
C5 C 0.7034(9) 0.5927(13) 0.0666(4) 0.048(3) Uani 1 1 d .
H5A H 0.6696 0.5035 0.0618 0.058 Uiso 1 1 d R
C6 C 0.7836(9) 0.5950(12) 0.1165(4) 0.043(3) Uani 1 1 d .
H6A H 0.8200 0.6827 0.1210 0.052 Uiso 1 1 d R
C7 C 0.8749(8) 0.4803(12) 0.1212(4) 0.041(3) Uani 1 1 d .
H7A H 0.9392 0.5059 0.1050 0.050 Uiso 1 1 d R
H7B H 0.8414 0.3998 0.1037 0.050 Uiso 1 1 d R
C8 C 0.9049(9) 0.4540(13) 0.1812(5) 0.054(3) Uani 1 1 d .
H8A H 0.9797 0.4857 0.1934 0.065 Uiso 1 1 d R
H8B H 0.9002 0.3584 0.1898 0.065 Uiso 1 1 d R
C9 C 0.8189(9) 0.5432(14) 0.2081(5) 0.059(4) Uani 1 1 d .
H9A H 0.7910 0.4923 0.2360 0.071 Uiso 1 1 d R
H9B H 0.8504 0.6282 0.2226 0.071 Uiso 1 1 d R
O10 O 0.7625(5) 0.6280(8) 0.0222(3) 0.046(2) Uani 1 1 d .
C11 C 0.7220(11) 0.5769(14) -0.0258(5) 0.049(3) Uani 1 1 d .
O12 O 0.6476(7) 0.4981(10) -0.0347(3) 0.069(3) Uani 1 1 d .
C13 C 0.7883(9) 0.6319(12) -0.0690(4) 0.041(3) Uani 1 1 d .
C14 C 0.7495(10) 0.5952(13) -0.1216(4) 0.054(4) Uani 1 1 d .
H14A H 0.6932 0.5251 -0.1284 0.065 Uiso 1 1 d R
C15 C 0.7999(10) 0.6563(12) -0.1623(4) 0.048(3) Uani 1 1 d .
H15A H 0.7724 0.6421 -0.1996 0.058 Uiso 1 1 d R
C16 C 0.8925(9) 0.7451(11) -0.1465(4) 0.038(3) Uani 1 1 d .
C17 C 0.9322(8) 0.7715(10) -0.0965(4) 0.033(3) Uani 1 1 d .
H17A H 0.9992 0.8251 -0.0882 0.039 Uiso 1 1 d R
C18 C 0.8769(8) 0.7182(11) -0.0552(4) 0.029(3) Uani 1 1 d .
H18A H 0.9001 0.7412 -0.0182 0.035 Uiso 1 1 d R
N19 N 0.9469(9) 0.8077(10) -0.1909(4) 0.045(3) Uani 1 1 d .
O20 O 1.0303(7) 0.8771(9) -0.1781(3) 0.059(3) Uani 1 1 d .
O21 O 0.9007(7) 0.7921(9) -0.2377(3) 0.070(3) Uani 1 1 d .
N1' N 0.8710(8) 0.4397(11) 0.6593(3) 0.052(3) Uani 1 1 d .
C2' C 0.9557(11) 0.5482(15) 0.6671(5) 0.063(4) Uani 1 1 d .
H2'A H 1.0092 0.5261 0.6980 0.076 Uiso 1 1 d R
H2'B H 0.9211 0.6343 0.6734 0.076 Uiso 1 1 d R
C3' C 1.0106(9) 0.5574(16) 0.6197(5) 0.069(4) Uani 1 1 d .
H3'A H 1.0510 0.4741 0.6156 0.083 Uiso 1 1 d R
H3'B H 1.0630 0.6322 0.6234 0.083 Uiso 1 1 d R
C4' C 0.9244(9) 0.5815(13) 0.5694(5) 0.056(4) Uani 1 1 d .
H4'A H 0.9601 0.5845 0.5377 0.067 Uiso 1 1 d R
H4'B H 0.8876 0.6678 0.5726 0.067 Uiso 1 1 d R
C5' C 0.8346(9) 0.4697(13) 0.5641(4) 0.044(3) Uani 1 1 d .
H5'A H 0.8673 0.3822 0.5582 0.052 Uiso 1 1 d R
C6' C 0.7822(10) 0.4652(12) 0.6144(4) 0.046(3) Uani 1 1 d .
H6'A H 0.7468 0.5520 0.6186 0.055 Uiso 1 1 d R
C7' C 0.6999(9) 0.3535(14) 0.6196(4) 0.053(3) Uani 1 1 d .
H7'A H 0.7192 0.2756 0.5994 0.064 Uiso 1 1 d R
H7'B H 0.6244 0.3804 0.6062 0.064 Uiso 1 1 d R
C8' C 0.7124(9) 0.3214(15) 0.6804(4) 0.058(4) Uani 1 1 d .
H8'A H 0.7320 0.2267 0.6867 0.069 Uiso 1 1 d R
H8'B H 0.6441 0.3400 0.6944 0.069 Uiso 1 1 d R
C9' C 0.8100(10) 0.4136(13) 0.7049(5) 0.063(4) Uani 1 1 d .
H9'A H 0.7811 0.4967 0.7181 0.075 Uiso 1 1 d R
H9'B H 0.8576 0.3687 0.7335 0.075 Uiso 1 1 d R
O10' O 0.7443(6) 0.5012(9) 0.5198(3) 0.057(2) Uani 1 1 d .
C11' C 0.7527(10) 0.4563(13) 0.4716(5) 0.044(3) Uani 1 1 d .
O12' O 0.8225(6) 0.3698(9) 0.4632(3) 0.060(2) Uani 1 1 d .
C13' C 0.6663(9) 0.5065(13) 0.4291(4) 0.040(3) Uani 1 1 d .
C14' C 0.6630(10) 0.4654(13) 0.3780(4) 0.048(3) Uani 1 1 d .
H14B H 0.7153 0.3961 0.3707 0.057 Uiso 1 1 d R
C15' C 0.5869(9) 0.5180(11) 0.3364(4) 0.041(3) Uani 1 1 d .
H15B H 0.5860 0.4893 0.2999 0.049 Uiso 1 1 d R
C16' C 0.5114(9) 0.6133(13) 0.3508(4) 0.044(3) Uani 1 1 d .
C17' C 0.5044(9) 0.6550(13) 0.4032(5) 0.051(3) Uani 1 1 d .
H17B H 0.4488 0.7187 0.4116 0.061 Uiso 1 1 d R
C18' C 0.5830(9) 0.5954(11) 0.4427(4) 0.039(3) Uani 1 1 d .
H18B H 0.5806 0.6157 0.4798 0.046 Uiso 1 1 d R
N19' N 0.4304(8) 0.6773(11) 0.3082(5) 0.057(3) Uani 1 1 d .
O20' O 0.3601(7) 0.7583(9) 0.3206(3) 0.065(3) Uani 1 1 d .
O21' O 0.4409(7) 0.6494(11) 0.2608(3) 0.076(3) Uani 1 1 d .

loop_
_atom_site_aniso_label
_atom_site_aniso_U_11
_atom_site_aniso_U_22
_atom_site_aniso_U_33
_atom_site_aniso_U_23
_atom_site_aniso_U_13
_atom_site_aniso_U_12
N1 0.054(6) 0.037(7) 0.052(6) -0.008(5) 0.007(5) -0.012(5)
C2 0.087(10) 0.051(9) 0.036(7) -0.001(6) 0.031(7) 0.020(8)
C3 0.050(8) 0.072(10) 0.072(9) 0.000(8) 0.012(7) 0.032(8)
C4 0.064(9) 0.081(11) 0.048(8) 0.015(8) 0.030(7) 0.026(8)
C5 0.064(8) 0.052(8) 0.034(7) 0.008(6) 0.023(6) -0.008(7)
C6 0.058(8) 0.038(7) 0.032(7) -0.001(6) 0.000(6) -0.010(7)
C7 0.041(7) 0.031(7) 0.052(8) 0.009(6) 0.004(6) 0.011(6)
C8 0.046(8) 0.046(8) 0.066(9) 0.013(7) -0.007(6) 0.003(7)
C9 0.053(8) 0.061(10) 0.058(8) 0.012(7) -0.009(7) -0.006(7)
O10 0.040(5) 0.061(6) 0.037(5) 0.002(4) 0.003(4) -0.003(4)
C11 0.068(9) 0.041(8) 0.038(8) -0.004(7) 0.009(7) 0.012(8)
O12 0.070(7) 0.066(7) 0.074(7) -0.016(5) 0.018(5) -0.024(6)
C13 0.032(7) 0.052(9) 0.042(7) 0.011(6) 0.015(5) -0.012(7)
C14 0.085(9) 0.048(8) 0.027(7) -0.008(6) -0.001(6) 0.020(8)
C15 0.070(9) 0.043(8) 0.035(7) -0.003(7) 0.021(6) -0.002(7)
C16 0.049(7) 0.031(7) 0.038(7) 0.007(6) 0.022(6) 0.003(7)
C17 0.029(6) 0.026(7) 0.043(7) -0.010(5) 0.006(6) -0.003(5)
C18 0.027(6) 0.029(6) 0.030(6) 0.000(5) -0.004(5) -0.004(6)
N19 0.060(7) 0.040(7) 0.032(6) 0.000(5) -0.003(6) 0.014(6)
O20 0.048(5) 0.072(7) 0.057(6) -0.006(5) 0.006(4) -0.023(5)
O21 0.087(7) 0.065(7) 0.056(6) 0.009(5) 0.005(5) -0.009(5)
N1' 0.050(6) 0.071(8) 0.035(6) 0.007(5) 0.002(5) -0.022(6)
C2' 0.059(9) 0.080(12) 0.049(9) 0.000(8) 0.004(7) 0.001(8)
C3' 0.036(8) 0.083(11) 0.080(10) -0.008(8) -0.017(7) -0.037(8)
C4' 0.053(8) 0.058(9) 0.061(8) 0.015(7) 0.025(7) -0.015(8)
C5' 0.034(7) 0.054(9) 0.042(8) 0.012(6) 0.002(6) 0.004(7)
C6' 0.065(8) 0.034(7) 0.040(7) -0.007(6) 0.013(7) 0.008(7)
C7' 0.042(7) 0.050(8) 0.068(8) -0.009(8) 0.009(6) -0.011(7)
C8' 0.052(8) 0.078(10) 0.044(7) 0.000(7) 0.013(6) -0.026(8)
C9' 0.070(9) 0.058(9) 0.058(9) -0.013(7) 0.007(7) 0.009(8)
O10' 0.063(6) 0.070(7) 0.040(5) -0.008(5) 0.016(4) 0.010(5)
C11' 0.049(8) 0.042(8) 0.040(8) -0.009(7) 0.004(6) 0.004(7)
O12' 0.062(6) 0.077(7) 0.040(5) 0.002(5) 0.003(4) 0.022(6)
C13' 0.037(7) 0.049(8) 0.033(8) 0.012(6) 0.004(6) 0.000(6)
C14' 0.066(8) 0.045(8) 0.035(7) 0.010(6) 0.017(7) 0.001(7)
C15' 0.050(7) 0.043(8) 0.029(7) -0.014(6) 0.009(6) 0.014(7)
C16' 0.053(8) 0.052(8) 0.026(6) -0.001(6) 0.009(6) 0.003(7)
C17' 0.029(7) 0.064(9) 0.055(8) -0.021(7) -0.005(6) 0.005(7)
C18' 0.042(7) 0.034(7) 0.043(7) -0.002(6) 0.014(6) 0.000(7)
N19' 0.045(7) 0.037(7) 0.086(9) 0.003(7) 0.004(7) -0.010(6)
O20' 0.052(6) 0.093(8) 0.046(5) -0.003(5) -0.005(4) 0.035(6)
O21' 0.075(6) 0.109(9) 0.046(5) 0.001(5) 0.011(5) 0.039(6)

loop_
_atom_type_symbol
_atom_type_description
_atom_type_scat_dispersion_real
_atom_type_scat_dispersion_imag
_atom_type_scat_source
C C 0.0033 0.0016 'International Tables Vol C Tables 4.2.6.8 and 6.1.1.4'
H H 0.0000 0.0000 'International Tables Vol C Tables 4.2.6.8 and 6.1.1.4'
N N 0.0061 0.0033 'International Tables Vol C Tables 4.2.6.8 and 6.1.1.4'
O O 0.0106 0.0060 'International Tables Vol C Tables 4.2.6.8 and 6.1.1.4'

loop_
_geom_angle_atom_site_label_1
_geom_angle_atom_site_label_2
_geom_angle_atom_site_label_3
_geom_angle
C6 N1 C2 112.4(9)
C6 N1 C9 105.3(9)
C2 N1 C9 114.0(9)
N1 C2 C3 108.2(9)
N1 C2 H2A 110.7
C3 C2 H2A 109.5
N1 C2 H2B 108.6
C3 C2 H2B 111.4
H2A C2 H2B 108.4
C2 C3 C4 112.5(9)
C2 C3 H3A 109.2
C4 C3 H3A 110.8
C2 C3 H3B 108.9
C4 C3 H3B 107.1
H3A C3 H3B 108.2
C3 C4 C5 111.4(10)
C3 C4 H4A 107.2
C5 C4 H4A 108.3
C3 C4 H4B 111.4
C5 C4 H4B 110.1
H4A C4 H4B 108.2
O10 C5 C6 108.7(9)
O10 C5 C4 109.9(9)
C6 C5 C4 107.5(10)
O10 C5 H5A 111.3
C6 C5 H5A 109.7
C4 C5 H5A 109.8
N1 C6 C5 110.5(9)
N1 C6 C7 101.4(8)
C5 C6 C7 115.0(9)
N1 C6 H6A 110.5
C5 C6 H6A 110.3
C7 C6 H6A 108.8
C8 C7 C6 105.0(8)
C8 C7 H7A 112.1
C6 C7 H7A 112.7
C8 C7 H7B 110.1
C6 C7 H7B 107.7
H7A C7 H7B 109.1
C7 C8 C9 104.9(8)
C7 C8 H8A 109.9
C9 C8 H8A 109.4
C7 C8 H8B 111.9
C9 C8 H8B 111.9
H8A C8 H8B 108.9
N1 C9 C8 101.6(9)
N1 C9 H9A 109.8
C8 C9 H9A 110.6
N1 C9 H9B 112.6
C8 C9 H9B 112.8
H9A C9 H9B 109.2
C11 O10 C5 117.0(8)
O12 C11 O10 125.8(11)
O12 C11 C13 123.6(11)
O10 C11 C13 110.6(11)
C18 C13 C14 123.0(9)
C18 C13 C11 120.3(10)
C14 C13 C11 116.7(11)
C13 C14 C15 117.9(12)
C13 C14 H14A 119.0
C15 C14 H14A 122.9
C14 C15 C16 117.5(10)
C14 C15 H15A 122.1
C16 C15 H15A 120.4
C17 C16 C15 123.4(9)
C17 C16 N19 119.9(11)
C15 C16 N19 116.6(10)
C16 C17 C18 119.4(10)
C16 C17 H17A 119.6
C18 C17 H17A 121.0
C13 C18 C17 118.4(9)
C13 C18 H18A 119.8
C17 C18 H18A 121.8
O20 N19 O21 124.1(10)
O20 N19 C16 117.5(9)
O21 N19 C16 118.2(11)
C6' N1' C2' 113.5(9)
C6' N1' C9' 103.9(9)
C2' N1' C9' 116.0(9)
C3' C2' N1' 109.2(10)
C3' C2' H2'A 110.3
N1' C2' H2'A 108.7
C3' C2' H2'B 110.1
N1' C2' H2'B 110.0
H2'A C2' H2'B 108.6
C2' C3' C4' 110.7(10)
C2' C3' H3'A 109.7
C4' C3' H3'A 109.5
C2' C3' H3'B 110.0
C4' C3' H3'B 108.7
H3'A C3' H3'B 108.3
C5' C4' C3' 110.5(10)
C5' C4' H4'A 110.3
C3' C4' H4'A 111.0
C5' C4' H4'B 107.5
C3' C4' H4'B 109.3
H4'A C4' H4'B 108.1
O10' C5' C6' 106.9(9)
O10' C5' C4' 110.8(9)
C6' C5' C4' 109.2(9)
O10' C5' H5'A 110.1
C6' C5' H5'A 109.7
C4' C5' H5'A 110.1
N1' C6' C7' 103.3(9)
N1' C6' C5' 108.0(9)
C7' C6' C5' 117.7(9)
N1' C6' H6'A 110.6
C7' C6' H6'A 108.7
C5' C6' H6'A 108.4
C6' C7' C8' 105.3(9)
C6' C7' H7'A 108.3
C8' C7' H7'A 111.5
C6' C7' H7'B 112.4
C8' C7' H7'B 110.6
H7'A C7' H7'B 108.8
C9' C8' C7' 103.7(9)
C9' C8' H8'A 109.8
C7' C8' H8'A 110.1
C9' C8' H8'B 113.0
C7' C8' H8'B 111.1
H8'A C8' H8'B 109.0
N1' C9' C8' 103.2(9)
N1' C9' H9'A 112.0
C8' C9' H9'A 109.7
N1' C9' H9'B 110.6
C8' C9' H9'B 112.0
H9'A C9' H9'B 109.3
C11' O10' C5' 118.9(8)
O12' C11' O10' 122.4(10)
O12' C11' C13' 122.3(11)
O10' C11' C13' 115.0(10)
C14' C13' C18' 119.6(10)
C14' C13' C11' 121.3(11)
C18' C13' C11' 119.1(10)
C13' C14' C15' 122.6(11)
C13' C14' H14B 117.6
C15' C14' H14B 119.9
C16' C15' C14' 115.9(10)
C16' C15' H15B 122.0
C14' C15' H15B 122.0
C15' C16' C17' 125.2(11)
C15' C16' N19' 118.8(9)
C17' C16' N19' 116.0(11)
C16' C17' C18' 115.1(10)
C16' C17' H17B 122.6
C18' C17' H17B 122.3
C17' C18' C13' 121.1(9)
C17' C18' H18B 119.7
C13' C18' H18B 119.2
O20' N19' O21' 123.4(11)
O20' N19' C16' 119.6(10)
O21' N19' C16' 116.9(10)

loop_
_geom_bond_atom_site_label_1
_geom_bond_atom_site_label_2
_geom_bond_distance
N1 C6 1.449(12)
N1 C2 1.450(13)
N1 C9 1.491(13)
C2 C3 1.484(13)
C2 H2A 0.9599
C2 H2B 0.9602
C3 C4 1.518(13)
C3 H3A 0.9600
C3 H3B 0.9600
C4 C5 1.527(15)
C4 H4A 0.9600
C4 H4B 0.9599
C5 O10 1.454(11)
C5 C6 1.470(14)
C5 H5A 0.9600
C6 C7 1.562(14)
C6 H6A 0.9600
C7 C8 1.523(13)
C7 H7A 0.9600
C7 H7B 0.9600
C8 C9 1.580(15)
C8 H8A 0.9600
C8 H8B 0.9600
C9 H9A 0.9600
C9 H9B 0.9600
O10 C11 1.332(12)
C11 O12 1.178(14)
C11 C13 1.537(15)
C13 C18 1.364(13)
C13 C14 1.385(14)
C14 C15 1.399(14)
C14 H14A 0.9600
C15 C16 1.423(14)
C15 H15A 0.9601
C16 C17 1.306(13)
C16 N19 1.506(13)
C17 C18 1.413(12)
C17 H17A 0.9600
C18 H18A 0.9602
N19 O20 1.215(11)
N19 O21 1.237(10)
N1' C6' 1.461(14)
N1' C2' 1.463(15)
N1' C9' 1.473(13)
C2' C3' 1.450(15)
C2' H2'A 0.9599
C2' H2'B 0.9600
C3' C4' 1.535(16)
C3' H3'A 0.9600
C3' H3'B 0.9600
C4' C5' 1.528(15)
C4' H4'A 0.9597
C4' H4'B 0.9601
C5' O10' 1.473(12)
C5' C6' 1.497(13)
C5' H5'A 0.9601
C6' C7' 1.491(15)
C6' H6'A 0.9601
C7' C8' 1.549(13)
C7' H7'A 0.9600
C7' H7'B 0.9600
C8' C9' 1.537(15)
C8' H8'A 0.9600
C8' H8'B 0.9599
C9' H9'A 0.9601
C9' H9'B 0.9601
O10' C11' 1.308(11)
C11' O12' 1.231(12)
C11' C13' 1.464(15)
C13' C14' 1.345(14)
C13' C18' 1.407(14)
C14' C15' 1.386(14)
C14' H14B 0.9600
C15' C16' 1.385(14)
C15' H15B 0.9599
C16' C17' 1.394(14)
C16' N19' 1.480(14)
C17' C18' 1.398(14)
C17' H17B 0.9600
C18' H18B 0.9600
N19' O20' 1.231(11)
N19' O21' 1.249(11)

loop_
_geom_torsion_atom_site_label_1
_geom_torsion_atom_site_label_2
_geom_torsion_atom_site_label_3
_geom_torsion_atom_site_label_4
_geom_torsion
C6 N1 C2 C3 60.1(12)
C9 N1 C2 C3 179.8(10)
N1 C2 C3 C4 -53.3(14)
C2 C3 C4 C5 52.2(15)
C3 C4 C5 O10 -171.6(10)
C3 C4 C5 C6 -53.5(13)
C2 N1 C6 C5 -65.7(12)
C9 N1 C6 C5 169.6(10)
C2 N1 C6 C7 171.9(9)
C9 N1 C6 C7 47.2(10)
O10 C5 C6 N1 178.4(8)
C4 C5 C6 N1 59.5(12)
O10 C5 C6 C7 -67.5(12)
C4 C5 C6 C7 173.6(9)
N1 C6 C7 C8 -32.1(10)
C5 C6 C7 C8 -151.4(10)
C6 C7 C8 C9 6.4(11)
C6 N1 C9 C8 -43.0(11)
C2 N1 C9 C8 -166.6(9)
C7 C8 C9 N1 20.7(11)
C6 C5 O10 C11 151.9(9)
C4 C5 O10 C11 -90.8(11)
C5 O10 C11 O12 -5.7(16)
C5 O10 C11 C13 175.9(9)
O12 C11 C13 C18 -177.0(12)
O10 C11 C13 C18 1.5(14)
O12 C11 C13 C14 6.3(17)
O10 C11 C13 C14 -175.2(9)
C18 C13 C14 C15 -3.9(16)
C11 C13 C14 C15 172.7(10)
C13 C14 C15 C16 4.1(15)
C14 C15 C16 C17 0.1(16)
C14 C15 C16 N19 178.9(9)
C15 C16 C17 C18 -4.7(16)
N19 C16 C17 C18 176.6(9)
C14 C13 C18 C17 -0.6(16)
C11 C13 C18 C17 -177.1(9)
C16 C17 C18 C13 4.9(15)
C17 C16 N19 O20 3.2(14)
C15 C16 N19 O20 -175.6(9)
C17 C16 N19 O21 -172.8(10)
C15 C16 N19 O21 8.4(13)
C6' N1' C2' C3' -61.9(13)
C9' N1' C2' C3' 177.9(10)
N1' C2' C3' C4' 56.2(15)
C2' C3' C4' C5' -55.3(15)
C3' C4' C5' O10' 173.1(10)
C3' C4' C5' C6' 55.6(13)
C2' N1' C6' C7' -172.3(9)
C9' N1' C6' C7' -45.4(11)
C2' N1' C6' C5' 62.4(12)
C9' N1' C6' C5' -170.7(9)
O10' C5' C6' N1' -177.7(9)
C4' C5' C6' N1' -57.8(12)
O10' C5' C6' C7' 65.9(13)
C4' C5' C6' C7' -174.2(10)
N1' C6' C7' C8' 29.7(11)
C5' C6' C7' C8' 148.5(10)
C6' C7' C8' C9' -4.0(12)
C6' N1' C9' C8' 42.4(12)
C2' N1' C9' C8' 167.7(10)
C7' C8' C9' N1' -22.8(12)
C6' C5' O10' C11' -151.4(9)
C4' C5' O10' C11' 89.8(11)
C5' O10' C11' O12' 12.8(15)
C5' O10' C11' C13' -172.8(10)
O12' C11' C13' C14' -3.6(18)
O10' C11' C13' C14' -178.0(10)
O12' C11' C13' C18' 174.0(11)
O10' C11' C13' C18' -0.4(15)
C18' C13' C14' C15' 6.8(17)
C11' C13' C14' C15' -175.5(11)
C13' C14' C15' C16' -2.0(16)
C14' C15' C16' C17' -2.3(16)
C14' C15' C16' N19' 177.9(10)
C15' C16' C17' C18' 1.5(17)
N19' C16' C17' C18' -178.8(10)
C16' C17' C18' C13' 3.5(16)
C14' C13' C18' C17' -7.7(17)
C11' C13' C18' C17' 174.6(10)
C15' C16' N19' O20' 177.3(10)
C17' C16' N19' O20' -2.5(15)
C15' C16' N19' O21' -5.6(15)
C17' C16' N19' O21' 174.6(10)
